data_7058881
loop_
_publ_author_name
'Das, Suman'
'Bhattacharjee, Jayeeta'
'Panda, Tarun K.'

_publ_section_title
;
 An imidazolin-2-iminato ligand organozinc complex as a catalyst for
 hydroboration of organic nitriles
;
_journal_issue 43
_journal_name_full 'New Journal of Chemistry'
_journal_page_first 16812
_journal_paper_doi 10.1039/C9NJ04076E
_journal_volume 43
_journal_year 2019
_chemical_formula_moiety 'C8 H12 Cl N S'
_chemical_formula_sum 'C8 H12 Cl N S'
_chemical_formula_weight 189.70
_space_group_crystal_system triclinic
_space_group_IT_number 2
_space_group_name_Hall '-P 1'
_space_group_name_H-M_alt 'P -1'
_symmetry_space_group_name_Hall '-P 1'
_symmetry_space_group_name_H-M 'P -1'
_atom_sites_solution_hydrogens geom
_audit_creation_method SHELXL-2016/6
_audit_update_record
;
2019-08-05 deposited with the CCDC.    2019-10-07 downloaded from the CCDC.
;
_cell_angle_alpha 86.981(5)
_cell_angle_beta 85.060(6)
_cell_angle_gamma 85.181(5)
_cell_formula_units_Z 2
_cell_length_a 4.3870(3)
_cell_length_b 5.6906(3)
_cell_length_c 19.2566(14)
_cell_measurement_reflns_used 1476
_cell_measurement_temperature 293(2)
_cell_measurement_theta_max 69.7150
_cell_measurement_theta_min 4.6350
_cell_volume 476.76(5)
_computing_cell_refinement
'CrysAlisPro, Agilent Technologies,Version 1.171.35.19 (release 27-10-2011CrysAlis171 .NET)(compiled Oct 27'
_computing_data_collection
'CrysAlisPro, Agilent Technologies,Version 1.171.35.19 (release 27-10-2011CrysAlis171 .NET)(compiled Oct 27'
_computing_data_reduction
'CrysAlisPro, Agilent Technologies,Version 1.171.35.19 (release 27-10-2011CrysAlis171 .NET)(compiled Oct 27'
_computing_molecular_graphics 'ORTEP III & Olex 2.1'
_computing_publication_material WinGX
_computing_structure_refinement 'SHELXL-2016/6 (Sheldrick, 2016)'
_computing_structure_solution 'SHELXL-2016/6 (Sheldrick, 2016)'
_diffrn_ambient_temperature 293(2)
_diffrn_measured_fraction_theta_full 0.998
_diffrn_measured_fraction_theta_max 0.993
_diffrn_measurement_device_type 'SuperNova, Dual, Cu at zero, Eos'
_diffrn_radiation_type CuK\a
_diffrn_radiation_wavelength 1.54184
_diffrn_reflns_av_R_equivalents 0.0256
_diffrn_reflns_av_unetI/netI 0.0299
_diffrn_reflns_Laue_measured_fraction_full 0.998
_diffrn_reflns_Laue_measured_fraction_max 0.993
_diffrn_reflns_limit_h_max 5
_diffrn_reflns_limit_h_min -5
_diffrn_reflns_limit_k_max 6
_diffrn_reflns_limit_k_min -4
_diffrn_reflns_limit_l_max 23
_diffrn_reflns_limit_l_min -23
_diffrn_reflns_number 3213
_diffrn_reflns_point_group_measured_fraction_full 0.998
_diffrn_reflns_point_group_measured_fraction_max 0.993
_diffrn_reflns_theta_full 67.684
_diffrn_reflns_theta_max 69.941
_diffrn_reflns_theta_min 2.305
_diffrn_source 'SuperNova (Cu) X-ray Source'
_exptl_absorpt_coefficient_mu 5.080
_exptl_absorpt_correction_T_max 1.00000
_exptl_absorpt_correction_T_min 0.25201
_exptl_absorpt_correction_type multi-scan
_exptl_crystal_colour colorless
_exptl_crystal_density_diffrn 1.321
_exptl_crystal_description needle
_exptl_crystal_F_000 200
_exptl_crystal_size_max 0.28
_exptl_crystal_size_mid 0.26
_exptl_crystal_size_min 0.19
_refine_diff_density_max 0.446
_refine_diff_density_min -0.368
_refine_diff_density_rms 0.063
_refine_ls_extinction_method none
_refine_ls_goodness_of_fit_ref 1.066
_refine_ls_hydrogen_treatment constr
_refine_ls_matrix_type full
_refine_ls_number_parameters 102
_refine_ls_number_reflns 1786
_refine_ls_number_restraints 0
_refine_ls_restrained_S_all 1.066
_refine_ls_R_factor_all 0.0499
_refine_ls_R_factor_gt 0.0449
_refine_ls_shift/su_max 0.000
_refine_ls_shift/su_mean 0.000
_refine_ls_structure_factor_coef Fsqd
_refine_ls_weighting_details 'w=1/[\s^2^(Fo^2^)+(0.0849P)^2^+0.0219P] where P=(Fo^2^+2Fc^2^)/3'
_refine_ls_weighting_scheme calc
_refine_ls_wR_factor_gt 0.1253
_refine_ls_wR_factor_ref 0.1328
_reflns_Friedel_coverage 0.000
_reflns_number_gt 1563
_reflns_number_total 1786
_reflns_threshold_expression 'I > 2\s(I)'
_cod_data_source_file c9nj04076e2.cif
_cod_data_source_block 9138
_cod_depositor_comments 'Adding full bibliography for 7058880--7058881.cif.'
_cod_database_code 7058881
_shelx_shelxl_version_number 2016/6
_shelx_space_group_comment
;
The symmetry employed for this shelxl refinement is uniquely defined
by the following loop, which should always be used as a source of
symmetry information in preference to the above space-group names.
They are only intended as comments.
;

loop_
_space_group_symop_operation_xyz
'x, y, z'
'-x, -y, -z'

loop_
_atom_site_label
_atom_site_type_symbol
_atom_site_fract_x
_atom_site_fract_y
_atom_site_fract_z
_atom_site_U_iso_or_equiv
_atom_site_adp_type
_atom_site_occupancy
_atom_site_site_symmetry_order
_atom_site_calc_flag
_atom_site_refinement_flags_posn
_atom_site_refinement_flags_adp
S1 S -0.0830(2) 0.52321(16) 0.40929(4) 0.0773(3) Uani 1 1 d . .
N1 N 0.4138(5) 0.7282(3) 0.06649(9) 0.0454(5) Uani 1 1 d . .
H1A H 0.320070 0.594803 0.070513 0.068 Uiso 1 1 calc R U
H1B H 0.542072 0.727968 0.028076 0.068 Uiso 1 1 calc R U
H1C H 0.274516 0.850660 0.063800 0.068 Uiso 1 1 calc R U
C2 C 0.4052(5) 0.6946(4) 0.19624(11) 0.0439(5) Uani 1 1 d . .
C1 C 0.5887(5) 0.7467(4) 0.12837(12) 0.0487(5) Uani 1 1 d . .
H1AA H 0.655402 0.904980 0.128438 0.058 Uiso 1 1 calc R U
H1BB H 0.770676 0.637345 0.124743 0.058 Uiso 1 1 calc R U
C5 C 0.0917(6) 0.6013(5) 0.32611(12) 0.0531(6) Uani 1 1 d . .
C7 C 0.1964(6) 0.8635(4) 0.22669(12) 0.0493(5) Uani 1 1 d . .
H7 H 0.161198 1.009625 0.203596 0.059 Uiso 1 1 calc R U
C3 C 0.4511(7) 0.4777(5) 0.23111(13) 0.0560(6) Uani 1 1 d . .
H3 H 0.586874 0.361024 0.211111 0.067 Uiso 1 1 calc R U
C6 C 0.0395(6) 0.8181(5) 0.29096(12) 0.0542(6) Uani 1 1 d . .
H6 H -0.100711 0.932849 0.310476 0.065 Uiso 1 1 calc R U
C4 C 0.2969(8) 0.4327(5) 0.29545(14) 0.0615(7) Uani 1 1 d . .
H4 H 0.332091 0.286338 0.318448 0.074 Uiso 1 1 calc R U
C8 C -0.3068(9) 0.7843(7) 0.43496(17) 0.0884(11) Uani 1 1 d . .
H8A H -0.175309 0.910179 0.436536 0.133 Uiso 1 1 calc R U
H8B H -0.409812 0.756555 0.480321 0.133 Uiso 1 1 calc R U
H8C H -0.455919 0.826939 0.401891 0.133 Uiso 1 1 calc R U
Cl1 Cl 0.08111(12) 0.24368(9) 0.06418(3) 0.0465(2) Uani 1 1 d . .

loop_
_atom_site_aniso_label
_atom_site_aniso_U_11
_atom_site_aniso_U_22
_atom_site_aniso_U_33
_atom_site_aniso_U_23
_atom_site_aniso_U_13
_atom_site_aniso_U_12
S1 0.0967(6) 0.0898(6) 0.0428(4) 0.0089(3) 0.0078(4) -0.0133(5)
N1 0.0537(10) 0.0411(10) 0.0402(9) -0.0065(7) 0.0112(8) -0.0103(8)
C2 0.0463(11) 0.0434(12) 0.0428(11) -0.0061(9) -0.0009(9) -0.0078(9)
C1 0.0444(11) 0.0508(13) 0.0503(12) -0.0042(10) 0.0053(10) -0.0094(10)
C5 0.0619(14) 0.0614(15) 0.0370(11) -0.0020(10) -0.0026(10) -0.0127(12)
C7 0.0577(13) 0.0461(12) 0.0426(12) -0.0011(9) -0.0002(10) 0.0005(10)
C3 0.0688(16) 0.0440(13) 0.0534(14) -0.0052(10) -0.0003(12) 0.0022(11)
C6 0.0602(14) 0.0571(14) 0.0429(12) -0.0051(10) 0.0032(10) 0.0035(11)
C4 0.0852(19) 0.0472(13) 0.0515(14) 0.0038(11) -0.0050(13) -0.0074(13)
C8 0.090(2) 0.113(3) 0.0586(17) -0.0122(18) 0.0183(17) -0.011(2)
Cl1 0.0544(3) 0.0380(3) 0.0457(3) -0.0015(2) 0.0057(2) -0.0064(2)

loop_
_atom_type_symbol
_atom_type_description
_atom_type_scat_dispersion_real
_atom_type_scat_dispersion_imag
_atom_type_scat_source
C C 0.0181 0.0091 'International Tables Vol C Tables 4.2.6.8 and 6.1.1.4'
H H 0.0000 0.0000 'International Tables Vol C Tables 4.2.6.8 and 6.1.1.4'
Cl Cl 0.3639 0.7018 'International Tables Vol C Tables 4.2.6.8 and 6.1.1.4'
N N 0.0311 0.0180 'International Tables Vol C Tables 4.2.6.8 and 6.1.1.4'
O O 0.0492 0.0322 'International Tables Vol C Tables 4.2.6.8 and 6.1.1.4'
S S 0.3331 0.5567 'International Tables Vol C Tables 4.2.6.8 and 6.1.1.4'

loop_
_geom_angle_atom_site_label_1
_geom_angle_atom_site_label_2
_geom_angle_atom_site_label_3
_geom_angle
C5 S1 C8 104.19(16)
C1 N1 H1A 109.5
C1 N1 H1B 109.5
H1A N1 H1B 109.5
C1 N1 H1C 109.5
H1A N1 H1C 109.5
H1B N1 H1C 109.5
C3 C2 C7 118.4(2)
C3 C2 C1 120.0(2)
C7 C2 C1 121.5(2)
N1 C1 C2 113.04(18)
N1 C1 H1AA 109.0
C2 C1 H1AA 109.0
N1 C1 H1BB 109.0
C2 C1 H1BB 109.0
H1AA C1 H1BB 107.8
C4 C5 C6 118.9(2)
C4 C5 S1 116.4(2)
C6 C5 S1 124.7(2)
C6 C7 C2 121.1(2)
C6 C7 H7 119.4
C2 C7 H7 119.4
C4 C3 C2 120.5(2)
C4 C3 H3 119.7
C2 C3 H3 119.7
C7 C6 C5 120.0(2)
C7 C6 H6 120.0
C5 C6 H6 120.0
C5 C4 C3 121.1(2)
C5 C4 H4 119.5
C3 C4 H4 119.5
S1 C8 H8A 109.5
S1 C8 H8B 109.5
H8A C8 H8B 109.5
S1 C8 H8C 109.5
H8A C8 H8C 109.5
H8B C8 H8C 109.5

loop_
_geom_bond_atom_site_label_1
_geom_bond_atom_site_label_2
_geom_bond_distance
S1 C5 1.767(2)
S1 C8 1.779(4)
N1 C1 1.485(3)
N1 H1A 0.8900
N1 H1B 0.8900
N1 H1C 0.8900
C2 C3 1.382(3)
C2 C7 1.387(3)
C2 C1 1.504(3)
C1 H1AA 0.9700
C1 H1BB 0.9700
C5 C4 1.380(4)
C5 C6 1.387(4)
C7 C6 1.386(3)
C7 H7 0.9300
C3 C4 1.382(4)
C3 H3 0.9300
C6 H6 0.9300
C4 H4 0.9300
C8 H8A 0.9600
C8 H8B 0.9600
C8 H8C 0.9600

loop_
_geom_torsion_atom_site_label_1
_geom_torsion_atom_site_label_2
_geom_torsion_atom_site_label_3
_geom_torsion_atom_site_label_4
_geom_torsion
C3 C2 C1 N1 101.9(3)
C7 C2 C1 N1 -80.7(3)
C8 S1 C5 C4 176.0(2)
C8 S1 C5 C6 -3.1(3)
C3 C2 C7 C6 0.8(4)
C1 C2 C7 C6 -176.7(2)
C7 C2 C3 C4 -1.3(4)
C1 C2 C3 C4 176.2(2)
C2 C7 C6 C5 0.4(4)
C4 C5 C6 C7 -1.1(4)
S1 C5 C6 C7 178.0(2)
C6 C5 C4 C3 0.6(4)
S1 C5 C4 C3 -178.6(2)
C2 C3 C4 C5 0.7(4)
